data_4133258
loop_
_publ_author_name
'Yao, Huan'
'Ke, Hua'
'Zhang, Xiaobin'
'Pan, San-Jiang'
'Li, Ming-Shuang'
'Yang, Liu-Pan'
'Schreckenbach, Georg'
'Jiang, Wei'

_publ_section_title
;
 Molecular Recognition of Hydrophilic Molecules in Water by Combining the
 Hydrophobic Effect with Hydrogen Bonding.
;
_journal_issue 41
_journal_name_full 'Journal of the American Chemical Society'
_journal_page_first 13466
_journal_page_last 13477
_journal_paper_doi 10.1021/jacs.8b09157
_journal_volume 140
_journal_year 2018
_chemical_formula_moiety 'C66 H66 N2 O10, C4 H9 N O'
_chemical_formula_sum 'C70 H75 N3 O11'
_chemical_formula_weight 1134.33
_space_group_crystal_system triclinic
_space_group_IT_number 2
_space_group_name_Hall '-P 1'
_space_group_name_H-M_alt 'P -1'
_atom_sites_solution_hydrogens geom
_atom_sites_solution_primary direct
_audit_creation_date 2018-02-01
_audit_creation_method
;
Olex2 1.2
(compiled 2017.08.10 svn.r3458 for OlexSys, GUI svn.r5381)
;
_cell_angle_alpha 90.8850(10)
_cell_angle_beta 92.499(2)
_cell_angle_gamma 103.131(2)
_cell_formula_units_Z 1
_cell_length_a 11.8762(5)
_cell_length_b 12.1010(5)
_cell_length_c 12.2447(5)
_cell_measurement_reflns_used 1523
_cell_measurement_temperature 160.0
_cell_measurement_theta_max 59.13
_cell_measurement_theta_min 3.5
_cell_volume 1711.51(12)
_computing_molecular_graphics 'Olex2 (Dolomanov et al., 2009)'
_computing_publication_material 'Olex2 (Dolomanov et al., 2009)'
_computing_structure_refinement 'XL (Sheldrick, 2008)'
_computing_structure_solution 'SIR2004 (Burla et al., 2007)'
_diffrn_ambient_temperature 160.0
_diffrn_measured_fraction_theta_full 0.985
_diffrn_measured_fraction_theta_max 0.985
_diffrn_measurement_device_type 'Bruker SMART APEX CCD area detector'
_diffrn_measurement_method '\w and \f scans'
_diffrn_radiation_monochromator graphite
_diffrn_radiation_type CuK\a
_diffrn_radiation_wavelength 1.54178
_diffrn_reflns_av_R_equivalents 0.0350
_diffrn_reflns_av_unetI/netI 0.0329
_diffrn_reflns_Laue_measured_fraction_full 0.985
_diffrn_reflns_Laue_measured_fraction_max 0.985
_diffrn_reflns_limit_h_max 12
_diffrn_reflns_limit_h_min -13
_diffrn_reflns_limit_k_max 13
_diffrn_reflns_limit_k_min -13
_diffrn_reflns_limit_l_max 13
_diffrn_reflns_limit_l_min -13
_diffrn_reflns_number 14197
_diffrn_reflns_point_group_measured_fraction_full 0.985
_diffrn_reflns_point_group_measured_fraction_max 0.985
_diffrn_reflns_theta_full 57.896
_diffrn_reflns_theta_max 57.896
_diffrn_reflns_theta_min 3.614
_diffrn_source 'sealed tube'
_diffrn_standards_number 0
_exptl_absorpt_coefficient_mu 0.596
_exptl_absorpt_correction_T_max 0.994
_exptl_absorpt_correction_T_min 0.993
_exptl_absorpt_correction_type multi-scan
_exptl_absorpt_process_details
'SADABS-2016/2 (Bruker,2016/2) was used for absorption correction. wR2(int) was 0.1020 before and 0.0482 after correction. The Ratio of minimum to maximum transmission is 0.8248. The \l/2 correction factor is Not present.'
_exptl_crystal_colour colourless
_exptl_crystal_colour_primary colourless
_exptl_crystal_density_diffrn 1.101
_exptl_crystal_description block
_exptl_crystal_F_000 604
_exptl_crystal_size_max 0.02
_exptl_crystal_size_mid 0.01
_exptl_crystal_size_min 0.01
_refine_diff_density_max 0.849
_refine_diff_density_min -1.341
_refine_diff_density_rms 0.075
_refine_ls_extinction_method none
_refine_ls_goodness_of_fit_ref 1.507
_refine_ls_hydrogen_treatment constr
_refine_ls_matrix_type full
_refine_ls_number_parameters 389
_refine_ls_number_reflns 4690
_refine_ls_number_restraints 314
_refine_ls_restrained_S_all 1.706
_refine_ls_R_factor_all 0.0869
_refine_ls_R_factor_gt 0.0818
_refine_ls_shift/su_max 0.003
_refine_ls_shift/su_mean 0.000
_refine_ls_structure_factor_coef Fsqd
_refine_ls_weighting_details 'w=1/[\s^2^(Fo^2^)+(0.2000P)^2^] where P=(Fo^2^+2Fc^2^)/3'
_refine_ls_weighting_scheme calc
_refine_ls_wR_factor_gt 0.3078
_refine_ls_wR_factor_ref 0.3200
_reflns_Friedel_coverage 0.000
_reflns_number_gt 4147
_reflns_number_total 4690
_reflns_threshold_expression 'I > 2\s(I)'
_cod_data_source_file ja8b09157_si_011.cif
_cod_data_source_block n-ethylacetamide@3b
_cod_database_code 4133258
_shelx_shelxl_version_number 2014/7
_shelx_space_group_comment
;
The symmetry employed for this shelxl refinement is uniquely defined
by the following loop, which should always be used as a source of
symmetry information in preference to the above space-group names.
They are only intended as comments.
;
_olex2_refinement_description
;
1. Fixed Uiso
 At 1.2 times of:
  All C(H) groups, All C(H,H) groups, All N(H) groups
 At 1.5 times of:
  All C(H,H,H) groups
2. Restrained distances
 C37-C38
 1.53 with sigma of 0.02
 C38-C37
 1.53 with sigma of 0.02
 C36-O7
 1.19 with sigma of 0.02
 C37-N2
 1.47 with sigma of 0.02
 C35-C36
 1.53 with sigma of 0.02
 C36-C35
 1.53 with sigma of 0.02
 O7-C36
 1.19 with sigma of 0.02
 C38-N2
 2.5 with sigma of 0.04
 C37-C36
 2.5 with sigma of 0.04
 C36-C37
 2.5 with sigma of 0.04
 N2-C35
 2.5 with sigma of 0.04
 O7-C35
 2.5 with sigma of 0.04
 C35-N2
 2.5 with sigma of 0.04
 C35-O7
 3 with sigma of 0.04
3. Uiso/Uaniso restraints and constraints
All non-hydrogen atoms have similar U: within 2A with sigma of 0.01 and sigma
for terminal atoms of 0.02
Uanis(O6) = Uanis(O5)
Uanis(C38) = Uanis(C37)
Uanis(C37) = Uanis(C36)
Uanis(C35) = Uanis(C36)
Uanis(N2) = Uanis(N1)
4. Others
 Fixed Sof: O5(0.5) O6(0.5) H6A(0.5) H6B(0.5) H5A(0.5) H5B(0.5) O7(0.5)
 N2(0.5) H2(0.5) C35(0.5) H35A(0.5) H35B(0.5) H35C(0.5) C36(0.5) C37(0.5)
 H37A(0.5) H37B(0.5) C38(0.5) H38A(0.5) H38B(0.5) H38C(0.5)
5.a Ternary CH refined with riding coordinates:
 C1(H1A), C3(H3)
5.b Secondary CH2 refined with riding coordinates:
 C2(H2A,H2B), C14(H14A,H14B), C15(H15A,H15B), C16(H16A,H16B), C28(H28A,H28B),
 C29(H29A,H29B), C30(H30A,H30B), C33(H6A,H6B), C34(H5A,H5B), C37(H37A,H37B)
5.c Aromatic/amide H refined with riding coordinates:
 N1(H1), C8(H8), C9(H9), C10(H10), C11(H11), C20(H20), C21(H21), C24(H24),
 C25(H25), N2(H2)
5.d Idealised Me refined as rotating group:
 C17(H17A,H17B,H17C), C31(H31A,H31B,H31C), C35(H35A,H35B,H35C), C38(H38A,H38B,
 H38C)
;
_olex2_submission_special_instructions 'No special instructions were received'

loop_
_space_group_symop_operation_xyz
'x, y, z'
'-x, -y, -z'

loop_
_atom_site_label
_atom_site_type_symbol
_atom_site_fract_x
_atom_site_fract_y
_atom_site_fract_z
_atom_site_U_iso_or_equiv
_atom_site_adp_type
_atom_site_occupancy
_atom_site_site_symmetry_order
_atom_site_calc_flag
_atom_site_refinement_flags_posn
_atom_site_refinement_flags_adp
_atom_site_refinement_flags_occupancy
_atom_site_disorder_assembly
_atom_site_disorder_group
O1 O 0.0675(2) 0.12418(16) 0.54413(17) 0.0432(5) Uani 1 1 d . U . . .
O2 O 0.16084(18) 0.06721(16) 0.69483(18) 0.0450(6) Uani 1 1 d . U . . .
O3 O 0.2011(2) 0.77054(16) 0.44809(18) 0.0467(6) Uani 1 1 d . U . . .
O4 O 0.61533(19) 0.60684(18) 0.89259(19) 0.0533(6) Uani 1 1 d . U . . .
O5 O 0.8759(4) 0.3910(4) 0.7725(4) 0.0564(8) Uani 0.5 1 d . U P . .
O6 O 0.7094(4) 0.3754(4) 0.9048(4) 0.0564(8) Uani 0.5 1 d . U P . .
N1 N 0.6960(2) 0.4093(2) 0.72860(19) 0.0376(6) Uani 1 1 d . U . . .
H1 H 0.6484 0.4200 0.6748 0.045 Uiso 1 1 calc R . . . .
C1 C 0.0552(3) 0.0907(3) 0.6539(3) 0.0424(7) Uani 1 1 d . U . . .
H1A H -0.0063 0.0189 0.6549 0.051 Uiso 1 1 calc R . . . .
C2 C 0.0196(3) 0.1786(2) 0.7260(2) 0.0401(7) Uani 1 1 d . U . . .
H2A H 0.0153 0.1537 0.8026 0.048 Uiso 1 1 calc R . . . .
H2B H -0.0574 0.1895 0.7007 0.048 Uiso 1 1 calc R . . . .
C3 C 0.1108(3) 0.2886(2) 0.7181(2) 0.0361(7) Uani 1 1 d . U . . .
H3 H 0.0932 0.3490 0.7668 0.043 Uiso 1 1 calc R . . . .
C4 C 0.0935(2) 0.2382(2) 0.5208(2) 0.0357(7) Uani 1 1 d . U . . .
C5 C 0.1101(2) 0.3239(2) 0.5996(2) 0.0328(7) Uani 1 1 d . U . . .
C6 C 0.1302(2) 0.4384(2) 0.5632(2) 0.0318(6) Uani 1 1 d . U . . .
C7 C 0.1443(2) 0.4611(2) 0.4501(2) 0.0328(7) Uani 1 1 d . U . . .
C8 C 0.1316(3) 0.3688(2) 0.3744(2) 0.0370(7) Uani 1 1 d . U . . .
H8 H 0.1420 0.3830 0.2990 0.044 Uiso 1 1 calc R . . . .
C9 C 0.1047(3) 0.2608(2) 0.4090(2) 0.0383(7) Uani 1 1 d . U . . .
H9 H 0.0932 0.1995 0.3572 0.046 Uiso 1 1 calc R . . . .
C10 C 0.1330(2) 0.5323(2) 0.6347(2) 0.0344(7) Uani 1 1 d . U . . .
H10 H 0.1187 0.5190 0.7097 0.041 Uiso 1 1 calc R . . . .
C11 C 0.1555(3) 0.6405(2) 0.5995(2) 0.0388(7) Uani 1 1 d . U . . .
H11 H 0.1569 0.7015 0.6497 0.047 Uiso 1 1 calc R . . . .
C12 C 0.1768(2) 0.6628(2) 0.4885(2) 0.0352(7) Uani 1 1 d . U . . .
C13 C 0.1695(2) 0.5759(2) 0.4148(2) 0.0337(7) Uani 1 1 d . U . . .
C14 C 0.2374(3) 0.8657(2) 0.5233(3) 0.0477(8) Uani 1 1 d . U . . .
H14A H 0.2995 0.8533 0.5750 0.057 Uiso 1 1 calc R . . . .
H14B H 0.1715 0.8768 0.5657 0.057 Uiso 1 1 calc R . . . .
C15 C 0.2814(3) 0.9680(3) 0.4546(3) 0.0492(8) Uani 1 1 d . U . . .
H15A H 0.2160 0.9822 0.4083 0.059 Uiso 1 1 calc R . . . .
H15B H 0.3096 1.0352 0.5038 0.059 Uiso 1 1 calc R . . . .
C16 C 0.3775(3) 0.9556(3) 0.3820(3) 0.0555(9) Uani 1 1 d . U . . .
H16A H 0.4415 0.9377 0.4277 0.067 Uiso 1 1 calc R . . . .
H16B H 0.3482 0.8909 0.3300 0.067 Uiso 1 1 calc R . . . .
C17 C 0.4240(4) 1.0603(4) 0.3184(4) 0.0763(12) Uani 1 1 d . U . . .
H17A H 0.4832 1.0459 0.2704 0.115 Uiso 1 1 calc GR . . . .
H17B H 0.4582 1.1235 0.3693 0.115 Uiso 1 1 calc GR . . . .
H17C H 0.3608 1.0797 0.2742 0.115 Uiso 1 1 calc GR . . . .
C18 C 0.2287(2) 0.2668(2) 0.7498(2) 0.0340(7) Uani 1 1 d . U . . .
C19 C 0.2474(3) 0.1596(2) 0.7316(2) 0.0380(7) Uani 1 1 d . U . . .
C20 C 0.3561(3) 0.1354(3) 0.7481(3) 0.0441(7) Uani 1 1 d . U . . .
H20 H 0.3648 0.0599 0.7370 0.053 Uiso 1 1 calc R . . . .
C21 C 0.4496(3) 0.2188(3) 0.7797(2) 0.0419(7) Uani 1 1 d . U . . .
H21 H 0.5238 0.2019 0.7868 0.050 Uiso 1 1 calc R . . . .
C22 C 0.4381(3) 0.3309(2) 0.8024(2) 0.0361(7) Uani 1 1 d . U . . .
C23 C 0.3248(2) 0.3533(2) 0.7919(2) 0.0324(6) Uani 1 1 d . U . . .
C24 C 0.3141(3) 0.4617(2) 0.8264(2) 0.0379(7) Uani 1 1 d . U . . .
H24 H 0.2393 0.4775 0.8247 0.046 Uiso 1 1 calc R . . . .
C25 C 0.4060(3) 0.5444(3) 0.8619(2) 0.0439(7) Uani 1 1 d . U . . .
H25 H 0.3943 0.6157 0.8861 0.053 Uiso 1 1 calc R . . . .
C26 C 0.5190(3) 0.5254(3) 0.8632(2) 0.0401(7) Uani 1 1 d . U . . .
C27 C 0.5350(2) 0.4201(2) 0.8355(2) 0.0360(7) Uani 1 1 d . U . . .
C28 C 0.6025(3) 0.7204(3) 0.9142(3) 0.0520(8) Uani 1 1 d . U . . .
H28A H 0.5477 0.7205 0.9728 0.062 Uiso 1 1 calc R . . . .
H28B H 0.5720 0.7511 0.8475 0.062 Uiso 1 1 calc R . . . .
C29 C 0.7202(4) 0.7920(3) 0.9491(3) 0.0639(10) Uani 1 1 d . U . . .
H29A H 0.7122 0.8696 0.9679 0.077 Uiso 1 1 calc R . . . .
H29B H 0.7486 0.7601 1.0161 0.077 Uiso 1 1 calc R . . . .
C30 C 0.8081(4) 0.7996(4) 0.8651(3) 0.0647(10) Uani 1 1 d . U . . .
H30A H 0.7778 0.8266 0.7963 0.078 Uiso 1 1 calc R . . . .
H30B H 0.8210 0.7229 0.8502 0.078 Uiso 1 1 calc R . . . .
C31 C 0.9232(4) 0.8791(4) 0.8997(4) 0.0830(13) Uani 1 1 d . U . . .
H31A H 0.9796 0.8761 0.8442 0.125 Uiso 1 1 calc GR . . . .
H31B H 0.9516 0.8555 0.9699 0.125 Uiso 1 1 calc GR . . . .
H31C H 0.9127 0.9568 0.9071 0.125 Uiso 1 1 calc GR . . . .
C33 C 0.6554(3) 0.4007(3) 0.8334(2) 0.0406(7) Uani 1 1 d . U . . .
H6A H 0.7080 0.4573 0.8825 0.049 Uiso 0.5 1 calc R . P . .
H6B H 0.6556 0.3243 0.8611 0.049 Uiso 0.5 1 calc R . P . .
C34 C 0.8063(3) 0.4020(2) 0.7034(2) 0.0372(7) Uani 1 1 d . U . . .
H5A H 0.8169 0.3253 0.7208 0.045 Uiso 0.5 1 calc R . P . .
H5B H 0.8632 0.4576 0.7498 0.045 Uiso 0.5 1 calc R . P . .
O7 O 0.5501(10) 0.4726(14) 0.5528(11) 0.181(5) Uani 0.5 1 d D U P A -1
N2 N 0.4713(6) 0.5779(5) 0.4641(6) 0.0376(6) Uani 0.5 1 d D U P A -1
H2 H 0.4707 0.5801 0.3923 0.045 Uiso 0.5 1 calc R . P A -1
C35 C 0.4077(12) 0.3470(9) 0.5029(11) 0.1226(18) Uani 0.5 1 d D U P A -1
H35A H 0.3944 0.3430 0.4232 0.184 Uiso 0.5 1 calc GR . P A -1
H35B H 0.3363 0.3101 0.5372 0.184 Uiso 0.5 1 calc GR . P A -1
H35C H 0.4692 0.3082 0.5233 0.184 Uiso 0.5 1 calc GR . P A -1
C36 C 0.4454(11) 0.4767(10) 0.5433(11) 0.1226(18) Uani 0.5 1 d D U P A -1
C37 C 0.4940(12) 0.6578(10) 0.5392(11) 0.1226(18) Uani 0.5 1 d D U P A -1
H37A H 0.5758 0.6981 0.5327 0.147 Uiso 0.5 1 calc R . P A -1
H37B H 0.4895 0.6202 0.6106 0.147 Uiso 0.5 1 calc R . P A -1
C38 C 0.4240(11) 0.7473(11) 0.5453(11) 0.1226(18) Uani 0.5 1 d D U P A -1
H38A H 0.3960 0.7616 0.4716 0.184 Uiso 0.5 1 calc GR . P A -1
H38B H 0.4728 0.8176 0.5775 0.184 Uiso 0.5 1 calc GR . P A -1
H38C H 0.3579 0.7207 0.5909 0.184 Uiso 0.5 1 calc GR . P A -1

loop_
_atom_site_aniso_label
_atom_site_aniso_U_11
_atom_site_aniso_U_22
_atom_site_aniso_U_33
_atom_site_aniso_U_23
_atom_site_aniso_U_13
_atom_site_aniso_U_12
O1 0.0604(13) 0.0237(10) 0.0438(12) -0.0015(8) 0.0096(10) 0.0049(9)
O2 0.0460(12) 0.0262(11) 0.0611(14) -0.0044(9) -0.0007(10) 0.0055(9)
O3 0.0603(14) 0.0264(11) 0.0492(12) 0.0011(9) -0.0067(10) 0.0027(9)
O4 0.0526(14) 0.0376(12) 0.0644(15) 0.0048(11) -0.0134(11) 0.0022(10)
O5 0.0482(18) 0.085(2) 0.0414(17) 0.0106(16) -0.0017(14) 0.0268(17)
O6 0.0482(18) 0.085(2) 0.0414(17) 0.0106(16) -0.0017(14) 0.0268(17)
N1 0.0309(12) 0.0488(13) 0.0338(12) 0.0104(10) -0.0039(9) 0.0108(10)
C1 0.0429(17) 0.0303(15) 0.0510(18) 0.0056(13) 0.0070(13) 0.0007(13)
C2 0.0414(17) 0.0331(15) 0.0441(16) 0.0050(12) 0.0100(13) 0.0034(13)
C3 0.0415(16) 0.0301(15) 0.0380(16) -0.0002(12) 0.0086(12) 0.0096(13)
C4 0.0401(16) 0.0259(14) 0.0411(16) 0.0004(12) 0.0065(12) 0.0071(12)
C5 0.0275(14) 0.0306(15) 0.0404(16) 0.0015(12) 0.0087(11) 0.0054(11)
C6 0.0263(14) 0.0289(14) 0.0407(16) -0.0010(12) 0.0038(11) 0.0072(11)
C7 0.0291(15) 0.0302(15) 0.0394(15) -0.0008(12) 0.0036(11) 0.0070(12)
C8 0.0407(16) 0.0363(16) 0.0341(15) -0.0024(12) 0.0028(12) 0.0093(13)
C9 0.0454(17) 0.0329(15) 0.0378(16) -0.0060(12) 0.0040(13) 0.0113(13)
C10 0.0355(15) 0.0316(15) 0.0359(15) -0.0036(12) 0.0061(12) 0.0070(12)
C11 0.0419(16) 0.0313(15) 0.0443(17) -0.0058(12) 0.0051(13) 0.0104(13)
C12 0.0320(15) 0.0271(15) 0.0454(16) 0.0009(12) -0.0033(12) 0.0053(12)
C13 0.0263(15) 0.0313(15) 0.0433(16) 0.0030(12) 0.0010(12) 0.0060(11)
C14 0.058(2) 0.0284(15) 0.0531(18) -0.0049(13) 0.0050(15) 0.0016(14)
C15 0.058(2) 0.0290(16) 0.0585(19) 0.0012(13) 0.0042(15) 0.0048(14)
C16 0.059(2) 0.0424(18) 0.066(2) 0.0131(16) 0.0116(17) 0.0104(16)
C17 0.075(3) 0.060(2) 0.098(3) 0.033(2) 0.024(2) 0.018(2)
C18 0.0403(16) 0.0294(15) 0.0320(14) 0.0017(12) 0.0100(12) 0.0055(12)
C19 0.0470(17) 0.0281(15) 0.0400(16) 0.0011(12) 0.0065(13) 0.0098(13)
C20 0.058(2) 0.0337(16) 0.0435(17) 0.0001(13) 0.0043(14) 0.0165(14)
C21 0.0483(18) 0.0366(16) 0.0440(16) -0.0012(13) 0.0019(13) 0.0164(14)
C22 0.0449(17) 0.0385(16) 0.0251(13) 0.0036(11) 0.0058(12) 0.0092(13)
C23 0.0402(16) 0.0341(15) 0.0247(13) 0.0025(11) 0.0069(11) 0.0109(12)
C24 0.0442(17) 0.0347(16) 0.0355(15) 0.0000(12) 0.0055(13) 0.0099(13)
C25 0.0569(19) 0.0355(16) 0.0407(16) -0.0025(13) 0.0013(14) 0.0141(14)
C26 0.0466(17) 0.0363(17) 0.0341(15) 0.0037(12) -0.0022(12) 0.0031(14)
C27 0.0403(16) 0.0388(16) 0.0285(14) 0.0071(12) 0.0032(12) 0.0074(13)
C28 0.072(2) 0.0318(16) 0.0474(18) 0.0008(13) 0.0096(16) 0.0008(15)
C29 0.088(3) 0.049(2) 0.0453(19) -0.0067(15) 0.0091(18) -0.0040(19)
C30 0.078(3) 0.065(2) 0.0464(19) -0.0012(17) -0.0034(17) 0.0089(19)
C31 0.075(3) 0.074(3) 0.085(3) 0.000(2) 0.003(2) -0.015(2)
C33 0.0405(16) 0.0417(16) 0.0389(16) 0.0069(13) -0.0040(13) 0.0088(13)
C34 0.0403(16) 0.0321(15) 0.0374(16) 0.0053(12) -0.0038(13) 0.0056(12)
O7 0.121(9) 0.325(15) 0.121(8) 0.085(10) -0.014(6) 0.101(10)
N2 0.0309(12) 0.0488(13) 0.0338(12) 0.0104(10) -0.0039(9) 0.0108(10)
C35 0.111(4) 0.143(4) 0.104(3) 0.013(3) -0.012(3) 0.012(3)
C36 0.111(4) 0.143(4) 0.104(3) 0.013(3) -0.012(3) 0.012(3)
C37 0.111(4) 0.143(4) 0.104(3) 0.013(3) -0.012(3) 0.012(3)
C38 0.111(4) 0.143(4) 0.104(3) 0.013(3) -0.012(3) 0.012(3)

loop_
_atom_type_symbol
_atom_type_description
_atom_type_scat_dispersion_real
_atom_type_scat_dispersion_imag
_atom_type_scat_source
C C 0.0181 0.0091 'International Tables Vol C Tables 4.2.6.8 and 6.1.1.4'
H H 0.0000 0.0000 'International Tables Vol C Tables 4.2.6.8 and 6.1.1.4'
N N 0.0311 0.0180 'International Tables Vol C Tables 4.2.6.8 and 6.1.1.4'
O O 0.0492 0.0322 'International Tables Vol C Tables 4.2.6.8 and 6.1.1.4'

loop_
_geom_angle_atom_site_label_1
_geom_angle_atom_site_label_2
_geom_angle_atom_site_label_3
_geom_angle
_geom_angle_site_symmetry_1
_geom_angle_site_symmetry_3
C4 O1 C1 119.6(2) . .
C19 O2 C1 116.8(2) . .
C12 O3 C14 118.9(2) . .
C26 O4 C28 118.4(3) . .
C33 N1 H1 117.9 . .
C34 N1 H1 117.9 . .
C34 N1 C33 124.1(2) . .
O1 C1 O2 108.9(2) . .
O1 C1 H1A 108.1 . .
O1 C1 C2 112.7(2) . .
O2 C1 H1A 108.1 . .
O2 C1 C2 110.8(2) . .
C2 C1 H1A 108.1 . .
C1 C2 H2A 110.3 . .
C1 C2 H2B 110.3 . .
C1 C2 C3 107.1(2) . .
H2A C2 H2B 108.5 . .
C3 C2 H2A 110.3 . .
C3 C2 H2B 110.3 . .
C2 C3 H3 110.5 . .
C2 C3 C5 107.6(2) . .
C2 C3 C18 108.9(2) . .
C5 C3 H3 110.5 . .
C18 C3 H3 110.5 . .
C18 C3 C5 108.8(2) . .
O1 C4 C9 114.3(2) . .
C5 C4 O1 123.6(3) . .
C5 C4 C9 122.1(3) . .
C4 C5 C3 116.8(2) . .
C4 C5 C6 117.6(3) . .
C6 C5 C3 125.5(2) . .
C7 C6 C5 120.0(2) . .
C10 C6 C5 122.8(3) . .
C10 C6 C7 117.2(3) . .
C6 C7 C13 119.8(3) . .
C8 C7 C6 119.1(3) . .
C8 C7 C13 121.2(3) . .
C7 C8 H8 119.8 . .
C9 C8 C7 120.3(3) . .
C9 C8 H8 119.8 . .
C4 C9 H9 119.7 . .
C8 C9 C4 120.7(3) . .
C8 C9 H9 119.7 . .
C6 C10 H10 119.0 . .
C11 C10 C6 122.0(3) . .
C11 C10 H10 119.0 . .
C10 C11 H11 119.9 . .
C10 C11 C12 120.3(3) . .
C12 C11 H11 119.9 . .
O3 C12 C11 123.0(3) . .
C13 C12 O3 116.5(3) . .
C13 C12 C11 120.4(3) . .
C7 C13 C34 118.7(3) . 2_666
C12 C13 C7 120.1(3) . .
C12 C13 C34 121.2(3) . 2_666
O3 C14 H14A 110.5 . .
O3 C14 H14B 110.5 . .
O3 C14 C15 106.2(3) . .
H14A C14 H14B 108.7 . .
C15 C14 H14A 110.5 . .
C15 C14 H14B 110.5 . .
C14 C15 H15A 108.7 . .
C14 C15 H15B 108.7 . .
H15A C15 H15B 107.6 . .
C16 C15 C14 114.1(3) . .
C16 C15 H15A 108.7 . .
C16 C15 H15B 108.7 . .
C15 C16 H16A 108.9 . .
C15 C16 H16B 108.9 . .
H16A C16 H16B 107.7 . .
C17 C16 C15 113.3(3) . .
C17 C16 H16A 108.9 . .
C17 C16 H16B 108.9 . .
C16 C17 H17A 109.5 . .
C16 C17 H17B 109.5 . .
C16 C17 H17C 109.5 . .
H17A C17 H17B 109.5 . .
H17A C17 H17C 109.5 . .
H17B C17 H17C 109.5 . .
C19 C18 C3 118.8(3) . .
C19 C18 C23 117.6(3) . .
C23 C18 C3 123.6(2) . .
O2 C19 C20 114.2(2) . .
C18 C19 O2 123.5(3) . .
C18 C19 C20 122.3(3) . .
C19 C20 H20 119.8 . .
C21 C20 C19 120.5(3) . .
C21 C20 H20 119.8 . .
C20 C21 H21 119.5 . .
C20 C21 C22 120.9(3) . .
C22 C21 H21 119.5 . .
C21 C22 C23 118.1(3) . .
C21 C22 C27 122.0(3) . .
C23 C22 C27 119.9(3) . .
C22 C23 C18 120.2(3) . .
C24 C23 C18 123.1(3) . .
C24 C23 C22 116.7(3) . .
C23 C24 H24 118.6 . .
C25 C24 C23 122.7(3) . .
C25 C24 H24 118.6 . .
C24 C25 H25 119.8 . .
C24 C25 C26 120.5(3) . .
C26 C25 H25 119.8 . .
O4 C26 C25 123.3(3) . .
C27 C26 O4 117.0(3) . .
C27 C26 C25 119.8(3) . .
C22 C27 C33 119.9(3) . .
C26 C27 C22 120.1(3) . .
C26 C27 C33 119.8(3) . .
O4 C28 H28A 110.2 . .
O4 C28 H28B 110.2 . .
O4 C28 C29 107.7(3) . .
H28A C28 H28B 108.5 . .
C29 C28 H28A 110.2 . .
C29 C28 H28B 110.2 . .
C28 C29 H29A 108.7 . .
C28 C29 H29B 108.7 . .
H29A C29 H29B 107.6 . .
C30 C29 C28 114.3(3) . .
C30 C29 H29A 108.7 . .
C30 C29 H29B 108.7 . .
C29 C30 H30A 109.0 . .
C29 C30 H30B 109.0 . .
C29 C30 C31 112.9(3) . .
H30A C30 H30B 107.8 . .
C31 C30 H30A 109.0 . .
C31 C30 H30B 109.0 . .
C30 C31 H31A 109.5 . .
C30 C31 H31B 109.5 . .
C30 C31 H31C 109.5 . .
H31A C31 H31B 109.5 . .
H31A C31 H31C 109.5 . .
H31B C31 H31C 109.5 . .
N1 C33 C27 111.5(2) . .
N1 C33 H6A 109.3 . .
N1 C33 H6B 109.3 . .
C27 C33 H6A 109.3 . .
C27 C33 H6B 109.3 . .
H6A C33 H6B 108.0 . .
N1 C34 C13 113.0(2) . 2_666
N1 C34 H5A 109.0 . .
N1 C34 H5B 109.0 . .
C13 C34 H5A 109.0 2_666 .
C13 C34 H5B 109.0 2_666 .
H5A C34 H5B 107.8 . .
C36 N2 H2 131.7 . .
C37 N2 H2 131.7 . .
C37 N2 C36 96.5(9) . .
H35A C35 H35B 109.5 . .
H35A C35 H35C 109.5 . .
H35B C35 H35C 109.5 . .
C36 C35 H35A 109.5 . .
C36 C35 H35B 109.5 . .
C36 C35 H35C 109.5 . .
O7 C36 N2 92.5(10) . .
O7 C36 C35 91.9(11) . .
N2 C36 C35 123.5(10) . .
N2 C37 H37A 107.0 . .
N2 C37 H37B 107.0 . .
N2 C37 C38 121.5(11) . .
H37A C37 H37B 106.7 . .
C38 C37 H37A 107.0 . .
C38 C37 H37B 107.0 . .
C37 C38 H38A 109.5 . .
C37 C38 H38B 109.5 . .
C37 C38 H38C 109.5 . .
H38A C38 H38B 109.5 . .
H38A C38 H38C 109.5 . .
H38B C38 H38C 109.5 . .

loop_
_geom_bond_atom_site_label_1
_geom_bond_atom_site_label_2
_geom_bond_distance
_geom_bond_site_symmetry_2
O1 C1 1.414(4) .
O1 C4 1.381(4) .
O2 C1 1.420(4) .
O2 C19 1.390(4) .
O3 C12 1.374(4) .
O3 C14 1.438(4) .
O4 C26 1.361(4) .
O4 C28 1.438(4) .
N1 H1 0.8800 .
N1 C33 1.387(4) .
N1 C34 1.381(4) .
C1 H1A 1.0000 .
C1 C2 1.515(4) .
C2 H2A 0.9900 .
C2 H2B 0.9900 .
C2 C3 1.521(4) .
C3 H3 1.0000 .
C3 C5 1.518(4) .
C3 C18 1.519(4) .
C4 C5 1.381(4) .
C4 C9 1.406(4) .
C5 C6 1.433(4) .
C6 C7 1.425(4) .
C6 C10 1.418(4) .
C7 C8 1.417(4) .
C7 C13 1.431(4) .
C8 H8 0.9500 .
C8 C9 1.353(4) .
C9 H9 0.9500 .
C10 H10 0.9500 .
C10 C11 1.357(4) .
C11 H11 0.9500 .
C11 C12 1.412(4) .
C12 C13 1.361(4) .
C13 C34 1.503(4) 2_666
C14 H14A 0.9900 .
C14 H14B 0.9900 .
C14 C15 1.513(5) .
C15 H15A 0.9900 .
C15 H15B 0.9900 .
C15 C16 1.509(5) .
C16 H16A 0.9900 .
C16 H16B 0.9900 .
C16 C17 1.506(5) .
C17 H17A 0.9800 .
C17 H17B 0.9800 .
C17 H17C 0.9800 .
C18 C19 1.381(4) .
C18 C23 1.433(4) .
C19 C20 1.395(5) .
C20 H20 0.9500 .
C20 C21 1.358(4) .
C21 H21 0.9500 .
C21 C22 1.418(4) .
C22 C23 1.432(4) .
C22 C27 1.427(4) .
C23 C24 1.407(4) .
C24 H24 0.9500 .
C24 C25 1.352(4) .
C25 H25 0.9500 .
C25 C26 1.412(5) .
C26 C27 1.369(5) .
C27 C33 1.503(4) .
C28 H28A 0.9900 .
C28 H28B 0.9900 .
C28 C29 1.508(5) .
C29 H29A 0.9900 .
C29 H29B 0.9900 .
C29 C30 1.487(6) .
C30 H30A 0.9900 .
C30 H30B 0.9900 .
C30 C31 1.520(6) .
C31 H31A 0.9800 .
C31 H31B 0.9800 .
C31 H31C 0.9800 .
C33 H6A 0.9900 .
C33 H6B 0.9900 .
C34 C13 1.503(4) 2_666
C34 H5A 0.9900 .
C34 H5B 0.9900 .
O7 C36 1.256(12) .
N2 H2 0.8800 .
N2 C36 1.557(15) .
N2 C37 1.298(12) .
C35 H35A 0.9800 .
C35 H35B 0.9800 .
C35 H35C 0.9800 .
C35 C36 1.596(12) .
C37 H37A 0.9900 .
C37 H37B 0.9900 .
C37 C38 1.511(12) .
C38 H38A 0.9800 .
C38 H38B 0.9800 .
C38 H38C 0.9800 .
